data_7041141
loop_
_publ_author_name
'Cametti, Massimo'
'Mart\'i-Rujas, Javier'

_publ_section_title
;
 Selective adsorption of chlorinated volatile organic compound vapours by
 microcrystalline 1D coordination polymers.
;
_journal_issue 47
_journal_name_full 'Dalton transactions (Cambridge, England : 2003)'
_journal_page_first 18832
_journal_page_last 18837
_journal_paper_doi 10.1039/c6dt03803d
_journal_volume 45
_journal_year 2016
_chemical_formula_sum 'C17 H17 Br N3 Zn0.5'
_chemical_formula_weight 375.93
_space_group_crystal_system orthorhombic
_space_group_IT_number 52
_space_group_name_Hall '-P 2a 2bc'
_space_group_name_H-M_alt 'P n n a'
_symmetry_space_group_name_Hall '-P 2a 2bc'
_symmetry_space_group_name_H-M 'P n n a'
_atom_sites_solution_hydrogens geom
_audit_creation_method SHELXL-2014/7
_audit_update_record
;
2016-10-24 deposited with the CCDC.
2016-11-07 downloaded from the CCDC.
;
_cell_angle_alpha 90
_cell_angle_beta 90
_cell_angle_gamma 90
_cell_formula_units_Z 8
_cell_length_a 14.8955(11)
_cell_length_b 22.5127(17)
_cell_length_c 10.2599(7)
_cell_measurement_reflns_used 2121
_cell_measurement_temperature 296(2)
_cell_measurement_theta_max 52.86
_cell_measurement_theta_min 3.93
_cell_volume 3440.5(4)
_computing_cell_refinement 'Bruker SAINT'
_computing_data_collection 'Bruker APEX2'
_computing_data_reduction 'Bruker SAINT'
_computing_molecular_graphics 'BRUKER SHELXTL'
_computing_publication_material 'BRUKER SHELXTL'
_computing_structure_refinement 'SHELXL-2014/7 (Sheldrick, 2014)'
_computing_structure_solution 'SHELXS-97 (Sheldrick, 2008)'
_diffrn_ambient_temperature 296(2)
_diffrn_measured_fraction_theta_full 0.957
_diffrn_measured_fraction_theta_max 0.957
_diffrn_measurement_device_type 'Bruker APEX-II CCD'
_diffrn_radiation_type CuK\a
_diffrn_radiation_wavelength 1.54178
_diffrn_reflns_av_R_equivalents 0.2141
_diffrn_reflns_av_unetI/netI 0.1373
_diffrn_reflns_Laue_measured_fraction_full 0.957
_diffrn_reflns_Laue_measured_fraction_max 0.957
_diffrn_reflns_limit_h_max 16
_diffrn_reflns_limit_h_min -17
_diffrn_reflns_limit_k_max 25
_diffrn_reflns_limit_k_min -26
_diffrn_reflns_limit_l_max 7
_diffrn_reflns_limit_l_min -11
_diffrn_reflns_number 10455
_diffrn_reflns_point_group_measured_fraction_full 0.957
_diffrn_reflns_point_group_measured_fraction_max 0.957
_diffrn_reflns_theta_full 66.205
_diffrn_reflns_theta_max 66.205
_diffrn_reflns_theta_min 3.927
_diffrn_source 'sealed tube'
_exptl_absorpt_coefficient_mu 3.954
_exptl_crystal_colour colorless
_exptl_crystal_density_diffrn 1.452
_exptl_crystal_description prism
_exptl_crystal_F_000 1520
_exptl_crystal_size_max 0.090
_exptl_crystal_size_mid 0.040
_exptl_crystal_size_min 0.030
_refine_diff_density_max 0.798
_refine_diff_density_min -1.404
_refine_diff_density_rms 0.175
_refine_ls_extinction_method none
_refine_ls_goodness_of_fit_ref 0.960
_refine_ls_hydrogen_treatment constr
_refine_ls_matrix_type full
_refine_ls_number_parameters 177
_refine_ls_number_reflns 2890
_refine_ls_number_restraints 3
_refine_ls_restrained_S_all 0.962
_refine_ls_R_factor_all 0.1355
_refine_ls_R_factor_gt 0.1060
_refine_ls_shift/su_max 0.152
_refine_ls_shift/su_mean 0.011
_refine_ls_structure_factor_coef Fsqd
_refine_ls_weighting_details 'w=1/[\s^2^(Fo^2^)+(0.2000P)^2^] where P=(Fo^2^+2Fc^2^)/3'
_refine_ls_weighting_scheme calc
_refine_ls_wR_factor_gt 0.2787
_refine_ls_wR_factor_ref 0.3070
_reflns_Friedel_coverage 0.000
_reflns_number_gt 1666
_reflns_number_total 2890
_reflns_threshold_expression 'I > 2\s(I)'
_cod_data_source_file c6dt03803d2.cif
_cod_data_source_block 2MeCN_2
_cod_depositor_comments 'Adding full bibliography for 7041137--7041143.cif.'
_cod_original_formula_sum 'C17 H17 Br N3 Zn0.50'
_cod_database_code 7041141
_shelx_shelxl_version_number 2014/7
_shelx_space_group_comment
;
The symmetry employed for this shelxl refinement is uniquely defined
by the following loop, which should always be used as a source of
symmetry information in preference to the above space-group names.
They are only intended as comments.
;
_shelx_estimated_absorpt_t_min 0.717
_shelx_estimated_absorpt_t_max 0.891

loop_
_space_group_symop_operation_xyz
'x, y, z'
'-x+1/2, -y, z'
'-x+1/2, y+1/2, -z+1/2'
'x, -y+1/2, -z+1/2'
'-x, -y, -z'
'x-1/2, y, -z'
'x-1/2, -y-1/2, z-1/2'
'-x, y-1/2, z-1/2'

loop_
_atom_site_label
_atom_site_type_symbol
_atom_site_fract_x
_atom_site_fract_y
_atom_site_fract_z
_atom_site_U_iso_or_equiv
_atom_site_adp_type
_atom_site_occupancy
_atom_site_site_symmetry_order
_atom_site_calc_flag
_atom_site_refinement_flags_posn
_atom_site_refinement_flags_adp
_atom_site_refinement_flags_occupancy
C2S C 0.875(2) -0.0231(13) 0.478(3) 0.350 Uiso 1 1 d D U .
H2S1 H 0.8265 -0.0438 0.4365 0.525 Uiso 1 1 calc R U .
H2S2 H 0.9311 -0.0360 0.4409 0.525 Uiso 1 1 calc R U .
H2S3 H 0.8747 -0.0316 0.5696 0.525 Uiso 1 1 calc R U .
C3S C 0.865(3) 0.0417(13) 0.457(4) 0.350 Uiso 1 1 d D U .
N1S N 0.881(2) 0.0869(10) 0.465(3) 0.300 Uiso 1 1 d D U .
Br1 Br 0.60306(7) 0.33463(5) 1.17929(11) 0.0850(5) Uani 1 1 d . . .
Zn1 Zn 0.68098(10) 0.2500 1.2500 0.0658(6) Uani 1 2 d S T P
N1 N 0.7703(5) 0.2258(3) 1.1076(7) 0.0621(17) Uani 1 1 d . . .
C5 C 0.7894(6) 0.1676(3) 1.0864(8) 0.061(2) Uani 1 1 d . . .
H5 H 0.7593 0.1389 1.1350 0.073 Uiso 1 1 calc R U .
C3 C 0.9005(6) 0.1923(4) 0.9259(10) 0.075(3) Uani 1 1 d . . .
H3 H 0.9440 0.1813 0.8655 0.089 Uiso 1 1 calc R U .
C4 C 0.8523(6) 0.1493(4) 0.9947(8) 0.060(2) Uani 1 1 d . . .
C1 C 0.8180(6) 0.2672(4) 1.0395(10) 0.071(2) Uani 1 1 d . . .
H1 H 0.8067 0.3072 1.0545 0.085 Uiso 1 1 calc R U .
C2 C 0.8822(7) 0.2517(4) 0.9494(10) 0.076(2) Uani 1 1 d . . .
H2 H 0.9133 0.2810 0.9044 0.091 Uiso 1 1 calc R U .
C6 C 0.8678(6) 0.0834(4) 0.9775(9) 0.062(2) Uani 1 1 d . . .
C9 C 0.8903(6) -0.0377(4) 0.9426(10) 0.072(2) Uani 1 1 d . . .
C8 C 0.8812(6) -0.0147(4) 1.0678(10) 0.074(3) Uani 1 1 d . . .
H8 H 0.8835 -0.0398 1.1397 0.088 Uiso 1 1 calc R U .
C11 C 0.8780(7) 0.0614(5) 0.8503(11) 0.088(3) Uani 1 1 d . . .
H11 H 0.8792 0.0868 0.7788 0.106 Uiso 1 1 calc R U .
C10 C 0.8865(7) -0.0010(5) 0.8346(11) 0.090(3) Uani 1 1 d . . .
H10 H 0.8896 -0.0172 0.7514 0.108 Uiso 1 1 calc R U .
C7 C 0.8684(7) 0.0468(4) 1.0852(10) 0.073(2) Uani 1 1 d . . .
H7 H 0.8604 0.0624 1.1682 0.087 Uiso 1 1 calc R U .
C12 C 0.8999(6) -0.1029(4) 0.9270(11) 0.073(3) Uani 1 1 d . . .
H12 H 0.9033 -0.1263 1.0016 0.088 Uiso 1 1 calc R U .
C13 C 0.9067(6) -0.1930(4) 0.8190(10) 0.072(3) Uani 1 1 d . . .
H13 H 0.9077 -0.2067 0.9097 0.086 Uiso 1 1 calc R U .
C15 C 0.8249(6) -0.2171(4) 0.7541(11) 0.086(3) Uani 1 1 d . . .
H15A H 0.7723 -0.2043 0.8021 0.103 Uiso 1 1 calc R U .
H15B H 0.8208 -0.2008 0.6668 0.103 Uiso 1 1 calc R U .
C14 C 0.9891(7) -0.2166(4) 0.7503(10) 0.080(3) Uani 1 1 d . . .
H14A H 0.9902 -0.2020 0.6614 0.096 Uiso 1 1 calc R U .
H14B H 1.0426 -0.2023 0.7942 0.096 Uiso 1 1 calc R U .
N2 N 0.9036(5) -0.1281(4) 0.8178(8) 0.078(2) Uani 1 1 d . . .

loop_
_atom_site_aniso_label
_atom_site_aniso_U_11
_atom_site_aniso_U_22
_atom_site_aniso_U_33
_atom_site_aniso_U_23
_atom_site_aniso_U_13
_atom_site_aniso_U_12
Br1 0.0713(8) 0.0792(8) 0.1043(9) -0.0101(6) -0.0076(5) 0.0157(5)
Zn1 0.0524(9) 0.0618(10) 0.0832(11) -0.0197(8) 0.000 0.000
N1 0.057(4) 0.052(4) 0.078(4) -0.014(3) -0.001(3) 0.001(3)
C5 0.050(4) 0.054(4) 0.078(5) -0.007(4) 0.002(4) 0.001(4)
C3 0.066(6) 0.073(6) 0.084(6) -0.003(5) 0.016(5) 0.000(5)
C4 0.053(5) 0.051(4) 0.074(5) -0.017(4) 0.001(4) -0.002(4)
C1 0.067(6) 0.049(4) 0.095(6) -0.005(4) -0.003(5) 0.003(4)
C2 0.076(6) 0.065(5) 0.087(6) 0.001(5) 0.006(5) -0.001(5)
C6 0.055(5) 0.054(4) 0.079(6) -0.020(4) -0.001(4) 0.004(4)
C9 0.059(5) 0.061(5) 0.095(7) -0.019(5) 0.004(5) -0.004(4)
C8 0.083(7) 0.051(5) 0.087(6) -0.014(4) 0.008(5) -0.008(4)
C11 0.096(8) 0.067(6) 0.101(8) -0.018(5) 0.016(6) 0.011(5)
C10 0.106(9) 0.076(7) 0.088(7) -0.025(6) 0.014(6) 0.009(6)
C7 0.086(6) 0.061(5) 0.071(5) -0.017(5) 0.011(4) 0.001(5)
C12 0.062(5) 0.059(5) 0.099(7) -0.020(5) 0.006(5) -0.002(4)
C13 0.065(6) 0.061(5) 0.090(7) -0.019(5) 0.006(5) 0.006(4)
C15 0.058(5) 0.081(7) 0.118(8) -0.024(6) 0.002(5) 0.006(5)
C14 0.069(6) 0.073(6) 0.096(7) -0.022(6) 0.001(5) -0.005(5)
N2 0.075(5) 0.068(5) 0.092(6) -0.027(4) 0.012(4) -0.008(4)

loop_
_atom_type_symbol
_atom_type_description
_atom_type_scat_dispersion_real
_atom_type_scat_dispersion_imag
_atom_type_scat_source
C C 0.0181 0.0091 'International Tables Vol C Tables 4.2.6.8 and 6.1.1.4'
H H 0.0000 0.0000 'International Tables Vol C Tables 4.2.6.8 and 6.1.1.4'
N N 0.0311 0.0180 'International Tables Vol C Tables 4.2.6.8 and 6.1.1.4'
Zn Zn -1.5491 0.6778 'International Tables Vol C Tables 4.2.6.8 and 6.1.1.4'
Br Br -0.6763 1.2805 'International Tables Vol C Tables 4.2.6.8 and 6.1.1.4'

loop_
_geom_angle_atom_site_label_1
_geom_angle_atom_site_label_2
_geom_angle_atom_site_label_3
_geom_angle
_geom_angle_site_symmetry_1
_geom_angle_site_symmetry_3
N1S C3S C2S 156(5) . .
N1 Zn1 N1 99.0(4) . 4_557
N1 Zn1 Br1 109.00(18) . 4_557
N1 Zn1 Br1 108.5(2) 4_557 4_557
N1 Zn1 Br1 108.5(2) . .
N1 Zn1 Br1 109.00(18) 4_557 .
Br1 Zn1 Br1 120.69(9) 4_557 .
C5 N1 C1 117.9(7) . .
C5 N1 Zn1 120.4(6) . .
C1 N1 Zn1 121.4(6) . .
N1 C5 C4 122.3(8) . .
C2 C3 C4 118.7(9) . .
C5 C4 C3 118.9(8) . .
C5 C4 C6 118.2(8) . .
C3 C4 C6 122.9(8) . .
N1 C1 C2 122.2(8) . .
C3 C2 C1 119.9(9) . .
C11 C6 C7 122.1(9) . .
C11 C6 C4 118.2(9) . .
C7 C6 C4 119.7(8) . .
C10 C9 C8 120.9(9) . .
C10 C9 C12 120.5(9) . .
C8 C9 C12 118.5(10) . .
C7 C8 C9 119.7(10) . .
C6 C11 C10 117.7(11) . .
C9 C10 C11 120.2(10) . .
C6 C7 C8 119.2(9) . .
N2 C12 C9 123.2(10) . .
N2 C13 C15 109.4(8) . .
N2 C13 C14 111.9(8) . .
C15 C13 C14 109.1(8) . .
C15 C15 C13 112.8(8) 4_546 .
C14 C14 C13 110.7(7) 4_546 .
C12 N2 C13 116.4(9) . .

loop_
_geom_bond_atom_site_label_1
_geom_bond_atom_site_label_2
_geom_bond_distance
_geom_bond_site_symmetry_2
C2S C3S 1.483(17) .
C3S N1S 1.052(18) .
Br1 Zn1 2.3460(13) .
Zn1 N1 2.050(7) .
Zn1 N1 2.050(7) 4_557
Zn1 Br1 2.3460(13) 4_557
N1 C5 1.358(9) .
N1 C1 1.364(11) .
C5 C4 1.390(11) .
C3 C2 1.385(13) .
C3 C4 1.397(12) .
C4 C6 1.511(10) .
C1 C2 1.375(14) .
C6 C11 1.405(13) .
C6 C7 1.379(13) .
C9 C10 1.383(14) .
C9 C8 1.391(13) .
C9 C12 1.484(12) .
C8 C7 1.408(11) .
C11 C10 1.419(14) .
C12 N2 1.257(11) .
C13 N2 1.463(14) .
C13 C15 1.491(12) .
C13 C14 1.511(12) .
C15 C15 1.48(2) 4_546
C14 C14 1.506(18) 4_546
